data_7705994
loop_
_publ_author_name
'Valentine, Andrew J.'
'Geer, Ana M.'
'Taylor, Laurence J.'
'Teale, Andrew M.'
'Wood, Katherine E.'
'Williams, Huw E. L.'
'Lewis, William'
'Argent, Stephen P.'
'McMaster, Jonathan'
'Kays, Deborah L.'

_publ_section_title
;
 Structural and electronic studies of substituted m-terphenyl lithium
 complexes.
;
_journal_issue 2
_journal_name_full 'Dalton transactions (Cambridge, England : 2003)'
_journal_page_first 722
_journal_page_last 728
_journal_paper_doi 10.1039/d0dt03972a
_journal_volume 50
_journal_year 2021
_chemical_formula_moiety 'C26 H29 I'
_chemical_formula_sum 'C26 H29 I'
_chemical_formula_weight 468.39
_chemical_name_systematic OAJVLB
_space_group_crystal_system monoclinic
_space_group_IT_number 14
_space_group_name_Hall '-P 2yn'
_space_group_name_H-M_alt 'P 1 21/n 1'
_atom_sites_solution_hydrogens geom
_atom_sites_solution_primary dual
_atom_sites_solution_secondary difmap
_audit_creation_date 2020-07-02
_audit_creation_method
;
Olex2 1.3
(compiled 2020.06.28 svn.raecde09e for OlexSys, GUI svn.r6132)
;
_audit_update_record
;
2020-11-18 deposited with the CCDC.	2020-12-04 downloaded from the CCDC.
;
_cell_angle_alpha 90
_cell_angle_beta 109.910(2)
_cell_angle_gamma 90
_cell_formula_units_Z 4
_cell_length_a 13.1749(2)
_cell_length_b 13.2712(2)
_cell_length_c 13.8896(2)
_cell_measurement_reflns_used 5542
_cell_measurement_temperature 120(2)
_cell_measurement_theta_max 73.3950
_cell_measurement_theta_min 4.7400
_cell_volume 2283.39(7)
_computing_cell_refinement 'CrysAlisPro 1.171.38.41 (Rigaku OD, 2015)'
_computing_data_collection 'CrysAlisPro 1.171.38.41 (Rigaku OD, 2015)'
_computing_data_reduction 'CrysAlisPro 1.171.38.41 (Rigaku OD, 2015)'
_computing_molecular_graphics 'Olex2 1.3 (Dolomanov et al., 2009)'
_computing_publication_material 'Olex2 1.3 (Dolomanov et al., 2009)'
_computing_structure_refinement 'SHELXL 2018/3 (Sheldrick, 2015)'
_computing_structure_solution 'SHELXT 2014/4 (Sheldrick, 2014)'
_diffrn_ambient_environment 'N2 gas'
_diffrn_ambient_temperature 120(2)
_diffrn_crystal_treatment 'flash frozen in gaseous N2'
_diffrn_detector 'CCD plate'
_diffrn_detector_area_resol_mean 5.2349
_diffrn_detector_type AtlasS2
_diffrn_measured_fraction_theta_full 0.9993
_diffrn_measured_fraction_theta_max 0.9682
_diffrn_measurement_details
;
List of Runs (angles in degrees, time in seconds):

  # Type    Start    End  Width  t~exp~   \w     \q     \k     \f   Frames
#--------------------------------------------------------------------------
  1  \w     90.00 178.00   1.00   10.00    --  104.50  30.00 120.00   88
  2  \w     59.00 162.00   1.00   10.00    --  104.50  15.00-120.00  103
  3  \w     46.00  91.00   1.00   10.00    --  104.50 -45.00-120.00   45
  4  \w     36.00 106.00   1.00   10.00    --  104.50 -94.00-180.00   70
  5  \w     28.00 106.00   1.00   10.00    --  104.50 -94.00  90.00   78
  6  \w     47.00  85.00   1.00   10.00    --  104.50 -45.00 150.00   38
  7  \w    -43.00   8.00   1.00    2.50    --  -38.50  38.00 -60.00   51
  8  \w    -46.00 -12.00   1.00    2.50    --  -38.50  38.00 -90.00   34
  9  \w    -68.00 -42.00   1.00    2.50    --  -38.50  77.00 -90.00   26
 10  \w   -108.00 -12.00   1.00    2.50    --  -38.50 -57.00 -60.00   96
;
_diffrn_measurement_device 'four-circle diffractometer'
_diffrn_measurement_device_type 'GV1000, AtlasS2'
_diffrn_measurement_method '\w scans'
_diffrn_measurement_specimen_support 'MiTeGen micromount'
_diffrn_orient_matrix_type 'CrysAlisPro convention (1999,Acta A55,543-557)'
_diffrn_orient_matrix_UB_11 0.0815210000
_diffrn_orient_matrix_UB_12 0.0047337000
_diffrn_orient_matrix_UB_13 0.1099416000
_diffrn_orient_matrix_UB_21 -0.0939117000
_diffrn_orient_matrix_UB_22 0.0025900000
_diffrn_orient_matrix_UB_23 0.0423352000
_diffrn_orient_matrix_UB_31 0.0011913000
_diffrn_orient_matrix_UB_32 -0.1159825000
_diffrn_orient_matrix_UB_33 0.0054394000
_diffrn_radiation_monochromator mirror
_diffrn_radiation_probe x-ray
_diffrn_radiation_type 'Cu K\a'
_diffrn_radiation_wavelength 1.54184
_diffrn_reflns_av_R_equivalents 0.0240
_diffrn_reflns_av_unetI/netI 0.0310
_diffrn_reflns_Laue_measured_fraction_full 0.999
_diffrn_reflns_Laue_measured_fraction_max 0.969
_diffrn_reflns_limit_h_max 16
_diffrn_reflns_limit_h_min -13
_diffrn_reflns_limit_k_max 10
_diffrn_reflns_limit_k_min -16
_diffrn_reflns_limit_l_max 17
_diffrn_reflns_limit_l_min -15
_diffrn_reflns_number 8951
_diffrn_reflns_point_group_measured_fraction_full 0.999
_diffrn_reflns_point_group_measured_fraction_max 0.969
_diffrn_reflns_theta_full 67.684
_diffrn_reflns_theta_max 73.580
_diffrn_reflns_theta_min 3.996
_diffrn_source 'gradient vaccum rotating-anode X-ray tube'
_diffrn_source_type 'GV1000 (Cu) X-ray Source'
_exptl_absorpt_coefficient_mu 11.046
_exptl_absorpt_correction_T_max 0.636
_exptl_absorpt_correction_T_min 0.411
_exptl_absorpt_correction_type gaussian
_exptl_absorpt_process_details
;
CrysAlisPro 1.171.38.41 (Rigaku Oxford Diffraction, 2015)
Numerical absorption correction based on gaussian integration over
			a multifaceted crystal model
Empirical absorption correction using spherical harmonics,
 implemented in SCALE3 ABSPACK scaling algorithm.
;
_exptl_crystal_colour 'clear colourless'
_exptl_crystal_colour_lustre clear
_exptl_crystal_colour_primary colourless
_exptl_crystal_density_diffrn 1.362
_exptl_crystal_description block
_exptl_crystal_F_000 1060.000
_exptl_crystal_recrystallization_method 'Recrystallised from ethanol.'
_exptl_crystal_size_max 0.138
_exptl_crystal_size_mid 0.081
_exptl_crystal_size_min 0.052
_refine_diff_density_max 1.386
_refine_diff_density_min -0.841
_refine_diff_density_rms 0.070
_refine_ls_extinction_method none
_refine_ls_goodness_of_fit_ref 1.024
_refine_ls_hydrogen_treatment constr
_refine_ls_matrix_type full
_refine_ls_number_parameters 251
_refine_ls_number_reflns 4470
_refine_ls_number_restraints 15
_refine_ls_restrained_S_all 1.040
_refine_ls_R_factor_all 0.0298
_refine_ls_R_factor_gt 0.0255
_refine_ls_shift/su_max 0.001
_refine_ls_shift/su_mean 0.000
_refine_ls_structure_factor_coef Fsqd
_refine_ls_weighting_details 'w=1/[\s^2^(Fo^2^)+(0.0333P)^2^+1.0914P] where P=(Fo^2^+2Fc^2^)/3'
_refine_ls_weighting_scheme calc
_refine_ls_wR_factor_gt 0.0620
_refine_ls_wR_factor_ref 0.0644
_reflns_Friedel_coverage 0.000
_reflns_number_gt 4017
_reflns_number_total 4470
_reflns_threshold_expression 'I > 2\s(I)'
_cod_data_source_file d0dt03972a2.cif
_cod_data_source_block oajvlb
_cod_depositor_comments 'Adding full bibliography for 7705994--7706001.cif.'
_cod_original_cell_volume 2283.39(6)
_cod_database_code 7705994
_nottingham_internal_coll_name OAJVLB
_nottingham_internal_coll_number 15456
_nottingham_internal_coll_client AJV/DLK
_nottingham_internal_coll_type custom
_nottingham_internal_coll_frame_method 'ofand \w scans'
_nottingham_internal_coll_frame_time 'degrees,, 10.00, 2.50'
_nottingham_internal_coll_frame_width 'in, 1.00'
_nottingham_internal_coll_user pcxav1
_nottingham_internal_coll_date 18/01/2016
_nottingham_internal_coll_location NOTTS
_nottingham_internal_coll_instrument 'GVB, PL13110001'
_nottingham_internal_process_date 29/02/2016
_nottingham_internal_process_user pcxav1
_nottingham_internal_solution_date 26/10/16
_nottingham_internal_solution_user pcxav1
_nottingham_internal_refinement_date 26/10/16
_nottingham_internal_refinement_user pcxav1/pczspa
_nottingham_internal_self_archive_date 26/10/16
_nottingham_internal_self_validation_date 26/10/16
_nottingham_internal_self_validation_user pcxav1
_nottingham_internal_validation_date 28/04/2020
_nottingham_internal_validation_user pczspa
_shelx_shelxl_version_number 2018/3
_chemical_oxdiff_formula 'C26 H29 I1'
_chemical_oxdiff_usercomment 'OAJVLB #15456 GVB-854 IN FOMBLIN FILM ON MICROMOUNT FOR AJV/DLK'
_shelx_space_group_comment
;
The symmetry employed for this shelxl refinement is uniquely defined
by the following loop, which should always be used as a source of
symmetry information in preference to the above space-group names.
They are only intended as comments.
;
_shelx_estimated_absorpt_t_max 0.597
_shelx_estimated_absorpt_t_min 0.311
_reflns_odcompleteness_completeness 99.93
_reflns_odcompleteness_iscentric 1
_reflns_odcompleteness_theta 66.97
_olex2_refinement_description
;
1. Fixed Uiso
 At 1.2 times of:
  All C(H) groups
 At 1.5 times of:
  All C(H,H,H) groups
2. Restrained distances
 C25-C23 \\sim C26-C23 \\sim C24-C23
 with sigma of 0.02
 C24-C25 \\sim C25-C26 \\sim C26-C24
 with sigma of 0.02
3. Uiso/Uaniso restraints and constraints
Uanis(C24) \\sim Ueq: with sigma of 0.001 and sigma for terminal atoms of 0.002
4. Rigid body (RIGU) restrains
 C24, C23
 with sigma for 1-2 distances of 0.005 and sigma for 1-3 distances of 0.01
5.a Aromatic/amide H refined with riding coordinates:
 C3(H3), C5(H5), C9(H9), C10(H10), C11(H11), C17(H17), C18(H18), C19(H19)
5.b Idealised Me refined as rotating group:
 C13(H13A,H13B,H13C), C14(H14A,H14B,H14C), C21(H21A,H21B,H21C), C22(H22A,H22B,
 H22C), C24(H24A,H24B,H24C), C25(H25A,H25B,H25C), C26(H26A,H26B,H26C)
;
_olex2_date_sample_data_collection 2015-01-14
_olex2_date_sample_submission 2015-01-07
_olex2_exptl_crystal_mounting_method 'in fomblin film on a micromount'
_olex2_submission_original_sample_id OAJVLB
_olex2_submission_special_instructions 'No special instructions were received'
_oxdiff_exptl_absorpt_empirical_details
;
Empirical correction (ABSPACK) includes:
- Absorption correction using spherical harmonics
- Frame scaling
;
_oxdiff_exptl_absorpt_empirical_full_max 1.574
_oxdiff_exptl_absorpt_empirical_full_min 0.687

loop_
_space_group_symop_operation_xyz
'x, y, z'
'-x+1/2, y+1/2, -z+1/2'
'-x, -y, -z'
'x-1/2, -y-1/2, z-1/2'

loop_
_atom_site_label
_atom_site_type_symbol
_atom_site_fract_x
_atom_site_fract_y
_atom_site_fract_z
_atom_site_U_iso_or_equiv
_atom_site_adp_type
_atom_site_occupancy
_atom_site_site_symmetry_order
_atom_site_calc_flag
_atom_site_refinement_flags_posn
_atom_site_refinement_flags_adp
_atom_site_refinement_flags_occupancy
_atom_site_disorder_assembly
_atom_site_disorder_group
I1 I 0.70804(2) 0.92462(2) 0.35119(2) 0.02466(6) Uani 1 1 d . . . . .
C1 C 0.73881(19) 0.77957(17) 0.41630(18) 0.0208(4) Uani 1 1 d . . . . .
C2 C 0.83413(19) 0.73073(18) 0.41966(18) 0.0223(5) Uani 1 1 d . . . . .
C3 C 0.85318(19) 0.63521(19) 0.46401(19) 0.0244(5) Uani 1 1 d . . . . .
H3 H 0.917510 0.600942 0.467050 0.029 Uiso 1 1 calc R U . . .
C4 C 0.7817(2) 0.58768(18) 0.50420(19) 0.0247(5) Uani 1 1 d . . . . .
C5 C 0.6880(2) 0.63966(19) 0.49861(19) 0.0257(5) Uani 1 1 d . . . . .
H5 H 0.637926 0.608723 0.524991 0.031 Uiso 1 1 calc R U . . .
C6 C 0.66506(19) 0.73610(18) 0.45539(18) 0.0232(5) Uani 1 1 d . . . . .
C7 C 0.91208(19) 0.77646(18) 0.37519(19) 0.0234(5) Uani 1 1 d . . . . .
C8 C 0.9967(2) 0.8369(2) 0.4367(2) 0.0300(5) Uani 1 1 d . . . . .
C9 C 1.0668(2) 0.8804(2) 0.3930(3) 0.0397(7) Uani 1 1 d . . . . .
H9 H 1.124249 0.921824 0.433586 0.048 Uiso 1 1 calc R U . . .
C10 C 1.0537(2) 0.8639(2) 0.2910(3) 0.0419(7) Uani 1 1 d . . . . .
H10 H 1.102191 0.893928 0.262168 0.050 Uiso 1 1 calc R U . . .
C11 C 0.9705(2) 0.8040(2) 0.2311(2) 0.0365(6) Uani 1 1 d . . . . .
H11 H 0.962476 0.792640 0.161351 0.044 Uiso 1 1 calc R U . . .
C12 C 0.8982(2) 0.75999(19) 0.2721(2) 0.0281(5) Uani 1 1 d . . . . .
C13 C 1.0113(2) 0.8555(3) 0.5477(2) 0.0412(7) Uani 1 1 d . . . . .
H13A H 0.945152 0.885041 0.552830 0.062 Uiso 1 1 calc R U . . .
H13B H 1.071691 0.902087 0.577156 0.062 Uiso 1 1 calc R U . . .
H13C H 1.026541 0.791608 0.585175 0.062 Uiso 1 1 calc R U . . .
C14 C 0.8051(3) 0.6978(2) 0.2061(2) 0.0351(6) Uani 1 1 d . . . . .
H14A H 0.807007 0.631196 0.237097 0.053 Uiso 1 1 calc R U . . .
H14B H 0.810439 0.690254 0.137798 0.053 Uiso 1 1 calc R U . . .
H14C H 0.737047 0.731483 0.200341 0.053 Uiso 1 1 calc R U . . .
C15 C 0.56300(19) 0.78690(18) 0.45358(19) 0.0239(5) Uani 1 1 d . . . . .
C16 C 0.4689(2) 0.7764(2) 0.3690(2) 0.0325(6) Uani 1 1 d . . . . .
C17 C 0.3750(2) 0.8238(2) 0.3702(2) 0.0374(6) Uani 1 1 d . . . . .
H17 H 0.310416 0.817416 0.312953 0.045 Uiso 1 1 calc R U . . .
C18 C 0.3752(2) 0.8801(2) 0.4541(3) 0.0362(6) Uani 1 1 d . . . . .
H18 H 0.310515 0.911556 0.454337 0.043 Uiso 1 1 calc R U . . .
C19 C 0.4680(2) 0.8908(2) 0.5367(2) 0.0334(6) Uani 1 1 d . . . . .
H19 H 0.467117 0.929939 0.593677 0.040 Uiso 1 1 calc R U . . .
C20 C 0.5637(2) 0.84480(19) 0.5381(2) 0.0259(5) Uani 1 1 d . . . . .
C21 C 0.4680(3) 0.7153(3) 0.2769(3) 0.0545(9) Uani 1 1 d . . . . .
H21A H 0.400245 0.727164 0.220381 0.082 Uiso 1 1 calc R U . . .
H21B H 0.474251 0.643492 0.294560 0.082 Uiso 1 1 calc R U . . .
H21C H 0.528951 0.735482 0.255928 0.082 Uiso 1 1 calc R U . . .
C22 C 0.6649(2) 0.8578(3) 0.6289(2) 0.0394(7) Uani 1 1 d . . . . .
H22A H 0.681208 0.794971 0.668160 0.059 Uiso 1 1 calc R U . . .
H22B H 0.654582 0.912199 0.672419 0.059 Uiso 1 1 calc R U . . .
H22C H 0.724909 0.874889 0.605301 0.059 Uiso 1 1 calc R U . . .
C23 C 0.8076(2) 0.48201(19) 0.5510(2) 0.0292(5) Uani 1 1 d D . . . .
C24 C 0.9158(2) 0.4871(2) 0.6444(2) 0.0370(6) Uani 1 1 d D U . . .
H24A H 0.973896 0.511079 0.621236 0.055 Uiso 1 1 calc R U . . .
H24B H 0.933770 0.419755 0.674461 0.055 Uiso 1 1 calc R U . . .
H24C H 0.907197 0.533469 0.696019 0.055 Uiso 1 1 calc R U . . .
C25 C 0.8187(3) 0.4090(2) 0.4691(2) 0.0349(6) Uani 1 1 d D . . . .
H25A H 0.750386 0.406179 0.411559 0.052 Uiso 1 1 calc R U . . .
H25B H 0.836842 0.341592 0.498829 0.052 Uiso 1 1 calc R U . . .
H25C H 0.876138 0.432656 0.444618 0.052 Uiso 1 1 calc R U . . .
C26 C 0.7183(3) 0.4417(2) 0.5887(3) 0.0405(7) Uani 1 1 d D . . . .
H26A H 0.710824 0.486378 0.642060 0.061 Uiso 1 1 calc R U . . .
H26B H 0.737312 0.373823 0.616684 0.061 Uiso 1 1 calc R U . . .
H26C H 0.649830 0.439357 0.531267 0.061 Uiso 1 1 calc R U . . .

loop_
_atom_site_aniso_label
_atom_site_aniso_U_11
_atom_site_aniso_U_22
_atom_site_aniso_U_33
_atom_site_aniso_U_23
_atom_site_aniso_U_13
_atom_site_aniso_U_12
I1 0.02494(9) 0.02021(9) 0.03235(9) 0.00523(6) 0.01431(6) 0.00619(5)
C1 0.0230(10) 0.0157(10) 0.0253(11) 0.0000(9) 0.0104(9) 0.0027(9)
C2 0.0223(10) 0.0218(11) 0.0253(11) -0.0005(9) 0.0113(9) 0.0035(9)
C3 0.0220(11) 0.0222(11) 0.0314(12) 0.0020(10) 0.0121(9) 0.0063(9)
C4 0.0265(12) 0.0217(12) 0.0265(12) 0.0015(9) 0.0097(10) 0.0041(9)
C5 0.0262(11) 0.0244(12) 0.0303(12) 0.0022(10) 0.0145(10) 0.0017(10)
C6 0.0236(11) 0.0231(11) 0.0253(11) -0.0005(9) 0.0117(9) 0.0027(9)
C7 0.0216(10) 0.0203(11) 0.0316(12) 0.0032(10) 0.0132(9) 0.0055(9)
C8 0.0196(11) 0.0307(13) 0.0388(14) 0.0026(11) 0.0088(10) 0.0045(10)
C9 0.0207(12) 0.0398(16) 0.0599(19) 0.0025(14) 0.0154(12) -0.0014(11)
C10 0.0331(14) 0.0409(16) 0.064(2) 0.0073(15) 0.0328(14) 0.0007(13)
C11 0.0418(15) 0.0346(15) 0.0448(16) 0.0052(12) 0.0299(13) 0.0079(12)
C12 0.0304(12) 0.0221(12) 0.0377(14) 0.0010(10) 0.0194(11) 0.0049(10)
C13 0.0289(13) 0.0505(18) 0.0372(15) -0.0022(14) 0.0023(11) -0.0024(13)
C14 0.0468(16) 0.0287(13) 0.0347(14) -0.0047(11) 0.0202(12) -0.0030(12)
C15 0.0226(11) 0.0225(11) 0.0302(12) 0.0044(10) 0.0136(9) 0.0019(9)
C16 0.0236(12) 0.0334(14) 0.0414(14) -0.0051(12) 0.0121(11) -0.0007(11)
C17 0.0197(12) 0.0393(15) 0.0514(17) -0.0012(13) 0.0099(12) -0.0016(11)
C18 0.0245(12) 0.0347(14) 0.0570(18) 0.0042(13) 0.0237(12) 0.0052(11)
C19 0.0344(14) 0.0337(14) 0.0414(15) 0.0038(12) 0.0252(12) 0.0078(12)
C20 0.0266(12) 0.0262(12) 0.0295(12) 0.0043(10) 0.0155(10) 0.0054(10)
C21 0.0336(15) 0.069(2) 0.053(2) -0.0281(18) 0.0041(14) 0.0015(16)
C22 0.0405(15) 0.0507(18) 0.0270(13) -0.0017(13) 0.0113(12) 0.0123(14)
C23 0.0322(13) 0.0241(12) 0.0336(13) 0.0055(10) 0.0140(11) 0.0034(10)
C24 0.0391(12) 0.0357(12) 0.0417(12) 0.0164(10) 0.0211(10) 0.0137(10)
C25 0.0427(15) 0.0232(12) 0.0398(15) 0.0035(11) 0.0152(12) 0.0037(11)
C26 0.0435(16) 0.0297(14) 0.0547(18) 0.0154(13) 0.0251(14) 0.0039(12)

loop_
_atom_type_symbol
_atom_type_description
_atom_type_scat_dispersion_real
_atom_type_scat_dispersion_imag
_atom_type_scat_source
C C 0.0181 0.0091 'International Tables Vol C Tables 4.2.6.8 and 6.1.1.4'
H H 0.0000 0.0000 'International Tables Vol C Tables 4.2.6.8 and 6.1.1.4'
I I -0.3257 6.8362 'International Tables Vol C Tables 4.2.6.8 and 6.1.1.4'

loop_
_exptl_crystal_face_index_h
_exptl_crystal_face_index_k
_exptl_crystal_face_index_l
_exptl_crystal_face_perp_dist
1 -9 1 0.0413
0 9 0 0.0345
4 5 3 0.0433
4 -6 3 0.0475
-4 -6 -3 0.0591
1 -7 -5 0.0456
-7 -2 7 0.0311
-8 0 7 0.0263
8 0 -6 0.0197
-5 2 -5 0.0672
-5 -1 -5 0.0591
-6 3 -3 0.0639

loop_
_geom_angle_atom_site_label_1
_geom_angle_atom_site_label_2
_geom_angle_atom_site_label_3
_geom_angle
_geom_angle_site_symmetry_1
_geom_angle_site_symmetry_3
_geom_angle_publ_flag
C2 C1 I1 118.47(17) . . ?
C6 C1 I1 119.28(17) . . ?
C6 C1 C2 122.2(2) . . ?
C1 C2 C7 122.2(2) . . ?
C3 C2 C1 117.4(2) . . ?
C3 C2 C7 120.4(2) . . ?
C2 C3 H3 118.6 . . ?
C2 C3 C4 122.8(2) . . ?
C4 C3 H3 118.6 . . ?
C3 C4 C23 119.9(2) . . ?
C5 C4 C3 117.3(2) . . ?
C5 C4 C23 122.8(2) . . ?
C4 C5 H5 118.9 . . ?
C4 C5 C6 122.2(2) . . ?
C6 C5 H5 118.9 . . ?
C1 C6 C5 118.0(2) . . ?
C1 C6 C15 123.4(2) . . ?
C5 C6 C15 118.7(2) . . ?
C8 C7 C2 119.7(2) . . ?
C12 C7 C2 119.4(2) . . ?
C12 C7 C8 120.9(2) . . ?
C7 C8 C13 121.0(2) . . ?
C9 C8 C7 118.6(3) . . ?
C9 C8 C13 120.4(3) . . ?
C8 C9 H9 119.6 . . ?
C10 C9 C8 120.7(3) . . ?
C10 C9 H9 119.6 . . ?
C9 C10 H10 119.8 . . ?
C11 C10 C9 120.3(3) . . ?
C11 C10 H10 119.8 . . ?
C10 C11 H11 119.7 . . ?
C10 C11 C12 120.5(3) . . ?
C12 C11 H11 119.7 . . ?
C7 C12 C14 120.3(2) . . ?
C11 C12 C7 119.0(3) . . ?
C11 C12 C14 120.7(3) . . ?
C8 C13 H13A 109.5 . . ?
C8 C13 H13B 109.5 . . ?
C8 C13 H13C 109.5 . . ?
H13A C13 H13B 109.5 . . ?
H13A C13 H13C 109.5 . . ?
H13B C13 H13C 109.5 . . ?
C12 C14 H14A 109.5 . . ?
C12 C14 H14B 109.5 . . ?
C12 C14 H14C 109.5 . . ?
H14A C14 H14B 109.5 . . ?
H14A C14 H14C 109.5 . . ?
H14B C14 H14C 109.5 . . ?
C16 C15 C6 120.3(2) . . ?
C16 C15 C20 120.7(2) . . ?
C20 C15 C6 118.9(2) . . ?
C15 C16 C21 121.0(2) . . ?
C17 C16 C15 118.9(3) . . ?
C17 C16 C21 120.1(3) . . ?
C16 C17 H17 119.8 . . ?
C18 C17 C16 120.5(3) . . ?
C18 C17 H17 119.8 . . ?
C17 C18 H18 119.8 . . ?
C19 C18 C17 120.4(2) . . ?
C19 C18 H18 119.8 . . ?
C18 C19 H19 119.6 . . ?
C18 C19 C20 120.7(3) . . ?
C20 C19 H19 119.6 . . ?
C15 C20 C22 121.2(2) . . ?
C19 C20 C15 118.7(2) . . ?
C19 C20 C22 120.1(2) . . ?
C16 C21 H21A 109.5 . . ?
C16 C21 H21B 109.5 . . ?
C16 C21 H21C 109.5 . . ?
H21A C21 H21B 109.5 . . ?
H21A C21 H21C 109.5 . . ?
H21B C21 H21C 109.5 . . ?
C20 C22 H22A 109.5 . . ?
C20 C22 H22B 109.5 . . ?
C20 C22 H22C 109.5 . . ?
H22A C22 H22B 109.5 . . ?
H22A C22 H22C 109.5 . . ?
H22B C22 H22C 109.5 . . ?
C4 C23 C24 108.7(2) . . ?
C4 C23 C25 109.0(2) . . ?
C4 C23 C26 112.1(2) . . ?
C25 C23 C24 110.5(2) . . ?
C26 C23 C24 108.5(2) . . ?
C26 C23 C25 108.0(2) . . ?
C23 C24 H24A 109.5 . . ?
C23 C24 H24B 109.5 . . ?
C23 C24 H24C 109.5 . . ?
H24A C24 H24B 109.5 . . ?
H24A C24 H24C 109.5 . . ?
H24B C24 H24C 109.5 . . ?
C23 C25 H25A 109.5 . . ?
C23 C25 H25B 109.5 . . ?
C23 C25 H25C 109.5 . . ?
H25A C25 H25B 109.5 . . ?
H25A C25 H25C 109.5 . . ?
H25B C25 H25C 109.5 . . ?
C23 C26 H26A 109.5 . . ?
C23 C26 H26B 109.5 . . ?
C23 C26 H26C 109.5 . . ?
H26A C26 H26B 109.5 . . ?
H26A C26 H26C 109.5 . . ?
H26B C26 H26C 109.5 . . ?

loop_
_geom_bond_atom_site_label_1
_geom_bond_atom_site_label_2
_geom_bond_distance
_geom_bond_site_symmetry_2
_geom_bond_publ_flag
I1 C1 2.107(2) . ?
C1 C2 1.400(3) . ?
C1 C6 1.390(3) . ?
C2 C3 1.394(3) . ?
C2 C7 1.496(3) . ?
C3 H3 0.9500 . ?
C3 C4 1.398(4) . ?
C4 C5 1.393(3) . ?
C4 C23 1.534(3) . ?
C5 H5 0.9500 . ?
C5 C6 1.402(4) . ?
C6 C15 1.497(3) . ?
C7 C8 1.403(4) . ?
C7 C12 1.398(4) . ?
C8 C9 1.391(4) . ?
C8 C13 1.507(4) . ?
C9 H9 0.9500 . ?
C9 C10 1.385(5) . ?
C10 H10 0.9500 . ?
C10 C11 1.380(5) . ?
C11 H11 0.9500 . ?
C11 C12 1.393(4) . ?
C12 C14 1.504(4) . ?
C13 H13A 0.9800 . ?
C13 H13B 0.9800 . ?
C13 H13C 0.9800 . ?
C14 H14A 0.9800 . ?
C14 H14B 0.9800 . ?
C14 H14C 0.9800 . ?
C15 C16 1.395(4) . ?
C15 C20 1.401(4) . ?
C16 C17 1.392(4) . ?
C16 C21 1.512(4) . ?
C17 H17 0.9500 . ?
C17 C18 1.384(4) . ?
C18 H18 0.9500 . ?
C18 C19 1.370(4) . ?
C19 H19 0.9500 . ?
C19 C20 1.395(4) . ?
C20 C22 1.500(4) . ?
C21 H21A 0.9800 . ?
C21 H21B 0.9800 . ?
C21 H21C 0.9800 . ?
C22 H22A 0.9800 . ?
C22 H22B 0.9800 . ?
C22 H22C 0.9800 . ?
C23 C24 1.569(4) . ?
C23 C25 1.540(4) . ?
C23 C26 1.537(4) . ?
C24 H24A 0.9800 . ?
C24 H24B 0.9800 . ?
C24 H24C 0.9800 . ?
C25 H25A 0.9800 . ?
C25 H25B 0.9800 . ?
C25 H25C 0.9800 . ?
C26 H26A 0.9800 . ?
C26 H26B 0.9800 . ?
C26 H26C 0.9800 . ?

loop_
_geom_torsion_atom_site_label_1
_geom_torsion_atom_site_label_2
_geom_torsion_atom_site_label_3
_geom_torsion_atom_site_label_4
_geom_torsion
_geom_torsion_site_symmetry_1
_geom_torsion_site_symmetry_2
_geom_torsion_site_symmetry_3
_geom_torsion_site_symmetry_4
_geom_torsion_publ_flag
I1 C1 C2 C3 179.39(17) . . . . ?
I1 C1 C2 C7 -2.4(3) . . . . ?
I1 C1 C6 C5 -179.74(18) . . . . ?
I1 C1 C6 C15 0.3(3) . . . . ?
C1 C2 C3 C4 0.1(4) . . . . ?
C1 C2 C7 C8 90.7(3) . . . . ?
C1 C2 C7 C12 -88.0(3) . . . . ?
C1 C6 C15 C16 87.9(3) . . . . ?
C1 C6 C15 C20 -92.2(3) . . . . ?
C2 C1 C6 C5 -0.5(4) . . . . ?
C2 C1 C6 C15 179.5(2) . . . . ?
C2 C3 C4 C5 0.0(4) . . . . ?
C2 C3 C4 C23 179.4(2) . . . . ?
C2 C7 C8 C9 -178.6(2) . . . . ?
C2 C7 C8 C13 0.8(4) . . . . ?
C2 C7 C12 C11 179.2(2) . . . . ?
C2 C7 C12 C14 0.7(4) . . . . ?
C3 C2 C7 C8 -91.1(3) . . . . ?
C3 C2 C7 C12 90.2(3) . . . . ?
C3 C4 C5 C6 -0.4(4) . . . . ?
C3 C4 C23 C24 61.3(3) . . . . ?
C3 C4 C23 C25 -59.1(3) . . . . ?
C3 C4 C23 C26 -178.7(3) . . . . ?
C4 C5 C6 C1 0.7(4) . . . . ?
C4 C5 C6 C15 -179.4(2) . . . . ?
C5 C4 C23 C24 -119.3(3) . . . . ?
C5 C4 C23 C25 120.2(3) . . . . ?
C5 C4 C23 C26 0.6(4) . . . . ?
C5 C6 C15 C16 -92.1(3) . . . . ?
C5 C6 C15 C20 87.8(3) . . . . ?
C6 C1 C2 C3 0.2(4) . . . . ?
C6 C1 C2 C7 178.4(2) . . . . ?
C6 C15 C16 C17 179.4(2) . . . . ?
C6 C15 C16 C21 -1.0(4) . . . . ?
C6 C15 C20 C19 -179.1(2) . . . . ?
C6 C15 C20 C22 1.0(4) . . . . ?
C7 C2 C3 C4 -178.2(2) . . . . ?
C7 C8 C9 C10 -0.4(4) . . . . ?
C8 C7 C12 C11 0.5(4) . . . . ?
C8 C7 C12 C14 -178.0(2) . . . . ?
C8 C9 C10 C11 0.1(5) . . . . ?
C9 C10 C11 C12 0.5(5) . . . . ?
C10 C11 C12 C7 -0.8(4) . . . . ?
C10 C11 C12 C14 177.7(3) . . . . ?
C12 C7 C8 C9 0.0(4) . . . . ?
C12 C7 C8 C13 179.5(3) . . . . ?
C13 C8 C9 C10 -179.8(3) . . . . ?
C15 C16 C17 C18 -0.2(4) . . . . ?
C16 C15 C20 C19 0.8(4) . . . . ?
C16 C15 C20 C22 -179.1(3) . . . . ?
C16 C17 C18 C19 0.6(5) . . . . ?
C17 C18 C19 C20 -0.3(4) . . . . ?
C18 C19 C20 C15 -0.4(4) . . . . ?
C18 C19 C20 C22 179.5(3) . . . . ?
C20 C15 C16 C17 -0.5(4) . . . . ?
C20 C15 C16 C21 179.1(3) . . . . ?
C21 C16 C17 C18 -179.8(3) . . . . ?
C23 C4 C5 C6 -179.8(2) . . . . ?

loop_
_exptl_oxdiff_crystal_face_indexfrac_h
_exptl_oxdiff_crystal_face_indexfrac_k
_exptl_oxdiff_crystal_face_indexfrac_l
_exptl_oxdiff_crystal_face_x
_exptl_oxdiff_crystal_face_y
_exptl_oxdiff_crystal_face_z
0.5680 -8.5219 0.8879 0.1036 -0.0378 0.9939
0.0014 8.9886 -0.0009 0.0426 0.0231 -1.0425
3.9997 4.9966 2.9959 0.6791 -0.2358 -0.5585
3.9979 -5.9895 2.9970 0.6271 -0.2641 0.7157
-3.9998 -5.9953 -2.9958 -0.6838 0.2333 0.6743
0.6542 -7.0084 -5.1211 -0.5429 -0.2964 0.7858
-6.9926 -1.9952 6.9946 0.1895 0.9476 0.2611
-7.5049 -0.2197 6.7533 0.1296 0.9901 0.0533
7.8809 0.4330 -6.0929 -0.0254 -0.9969 -0.0740
-4.7102 1.6759 -5.1914 -0.9468 0.2269 -0.2282
-4.8451 -0.6956 -5.2138 -0.9715 0.2325 0.0465
-5.6899 3.1662 -3.4676 -0.8301 0.3957 -0.3929
